data_4031575
loop_
_publ_author_name
'Armour, A.W.'
'Drew, M.G.B.'
'Mitchell, P.C.H.'

_publ_section_title
;
 Crystal and molecular structure and properties of ammonium dimolybdate
;
_journal_name_full
;
Journal of the Chemical Society. Dalton Transactions, Inorganic Chemistry 
(1972-)
;
_journal_page_first 1493
_journal_page_last 1496
_journal_volume 1975
_journal_year 1975
_chemical_formula_sum 'H8 Mo2 N2 O7'
_chemical_name_systematic '(N H4)2 (Mo2 O7)'
_space_group_IT_number 2
_symmetry_space_group_name_Hall '-P 1'
_symmetry_space_group_name_H-M 'P -1'
_cell_angle_alpha 93.88
_cell_angle_beta 114.33
_cell_angle_gamma 82.58
_cell_formula_units_Z 2
_cell_length_a 7.937
_cell_length_b 7.305
_cell_length_c 7.226
_cell_volume 378.508
_citation_journal_id_ASTM JCDTBI
_cod_data_source_file Armour_JCDTBI_1975_1975.cif
_cod_data_source_block H8Mo2N2O7
_cod_original_cell_volume 378.5077
_cod_database_code 4031575

loop_
_symmetry_equiv_pos_as_xyz
x,y,z
-x,-y,-z

loop_
_atom_site_label
_atom_site_type_symbol
_atom_site_fract_x
_atom_site_fract_y
_atom_site_fract_z
_atom_site_occupancy
_atom_site_U_iso_or_equiv
O5 O-2 -0.0959 0.1837 -0.1213 1 0.0
N2 N-3 0.1553 0.1587 0.6963 1 0.0
O2 O-2 -0.0535 0.2151 0.2706 1 0.0
Mo2 Mo+6 0.3005 -0.0832 0.2496 1 0.0
N1 N-3 0.4435 0.617 0.7768 1 0.0
O7 O-2 0.3529 -0.0933 0.504 1 0.0
O4 O-2 0.4646 -0.2143 0.1783 1 0.0
O3 O-2 0.1929 0.4707 0.3793 1 0.0
O1 O-2 0.256 0.1545 0.1652 1 0.0
O6 O-2 0.1413 0.4652 -0.0376 1 0.0
Mo1 Mo+6 0.0482 0.3547 0.1705 1 0.0
